data_7037400
loop_
_publ_author_name
'Chen, Sihuai'
'Mereacre, Valeriu'
'Anson, Christopher E.'
'Powell, Annie K.'

_publ_section_title
;
 A single molecule magnet to single molecule magnet transformation via a
 solvothermal process: Fe4Dy2 \\rightarrow Fe6Dy3.
;
_journal_issue 1
_journal_name_full 'Dalton transactions (Cambridge, England : 2003)'
_journal_page_first 98
_journal_page_last 106
_journal_paper_doi 10.1039/c5dt03909f
_journal_volume 45
_journal_year 2015
_chemical_formula_moiety 'C88 H91 Dy3 Fe6 N14 O50, 3(C2 H3 N)'
_chemical_formula_sum 'C94 H100 Dy3 Fe6 N17 O50'
_chemical_formula_weight 3090.50
_chemical_name_systematic
;
 ?
;
_space_group_crystal_system triclinic
_space_group_IT_number 2
_space_group_name_Hall '-P 1'
_space_group_name_H-M_alt 'P -1'
_symmetry_space_group_name_Hall '-P 1'
_symmetry_space_group_name_H-M 'P -1'
_atom_sites_solution_hydrogens geom
_atom_sites_solution_primary direct
_atom_sites_solution_secondary difmap
_audit_creation_method SHELXL-2014
_audit_update_record
;
2015-10-06 deposited with the CCDC.
2015-11-01 downloaded from the CCDC.
;
_cell_angle_alpha 81.772(5)
_cell_angle_beta 83.121(5)
_cell_angle_gamma 85.507(5)
_cell_formula_units_Z 2
_cell_length_a 13.8939(9)
_cell_length_b 16.7523(12)
_cell_length_c 24.8472(16)
_cell_measurement_reflns_used 35447
_cell_measurement_temperature 150(2)
_cell_measurement_theta_max 26.80
_cell_measurement_theta_min 1.39
_cell_volume 5671.5(7)
_computing_cell_refinement 'X-Area 1.38 (Stoe & Cie GmbH, 2006)'
_computing_data_collection 'WinXpose 1.6.8 (Stoe & Cie GmbH, 2004)'
_computing_data_reduction 'X-Area 1.38 (Stoe & Cie GmbH, 2006)'
_computing_molecular_graphics 'Diamond 2.1 (Crystal Impact, 1998)'
_computing_publication_material 'SHELXL-2014 (Sheldrick, 2014)'
_computing_structure_refinement 'SHELXL-2014 (Sheldrick, 2014)'
_computing_structure_solution 'SHELXTL 6.14 (BrukerAXS Inc., 2003)'
_diffrn_ambient_temperature 150(2)
_diffrn_detector_area_resol_mean 6.667
_diffrn_measured_fraction_theta_full 0.997
_diffrn_measured_fraction_theta_max 0.997
_diffrn_measurement_device_type 'Stoe IPDS II'
_diffrn_measurement_method 'area detector, \w-scans'
_diffrn_radiation_type MoK\a
_diffrn_radiation_wavelength 0.71073
_diffrn_reflns_av_R_equivalents 0.0992
_diffrn_reflns_av_unetI/netI 0.1017
_diffrn_reflns_laue_measured_fraction_full 0.997
_diffrn_reflns_laue_measured_fraction_max 0.997
_diffrn_reflns_limit_h_max 16
_diffrn_reflns_limit_h_min -16
_diffrn_reflns_limit_k_max 20
_diffrn_reflns_limit_k_min -20
_diffrn_reflns_limit_l_max 29
_diffrn_reflns_limit_l_min -29
_diffrn_reflns_number 53918
_diffrn_reflns_point_group_measured_fraction_full 0.997
_diffrn_reflns_point_group_measured_fraction_max 0.997
_diffrn_reflns_theta_full 25.250
_diffrn_reflns_theta_max 25.350
_diffrn_reflns_theta_min 1.577
_diffrn_source 'fine-focus sealed tube'
_exptl_absorpt_coefficient_mu 2.794
_exptl_absorpt_correction_T_max 0.657
_exptl_absorpt_correction_T_min 0.446
_exptl_absorpt_correction_type multi-scan
_exptl_absorpt_process_details
;
XPREP in SHELXTL 6.14 (BrukerAXS Inc., 2003)
;
_exptl_crystal_colour brown
_exptl_crystal_density_diffrn 1.810
_exptl_crystal_description block
_exptl_crystal_F_000 3074
_exptl_crystal_preparation 'Magnetic properties'
_exptl_crystal_recrystallization_method 'Re-crystallisation from solvent: '
_exptl_crystal_size_max 0.280
_exptl_crystal_size_mid 0.210
_exptl_crystal_size_min 0.180
_refine_diff_density_max 1.977
_refine_diff_density_min -3.205
_refine_diff_density_rms 0.189
_refine_ls_extinction_method none
_refine_ls_goodness_of_fit_ref 0.969
_refine_ls_hydrogen_treatment constr
_refine_ls_matrix_type full
_refine_ls_number_parameters 1530
_refine_ls_number_reflns 20710
_refine_ls_number_restraints 14
_refine_ls_restrained_S_all 0.970
_refine_ls_R_factor_all 0.0894
_refine_ls_R_factor_gt 0.0604
_refine_ls_shift/su_max 0.001
_refine_ls_shift/su_mean 0.000
_refine_ls_structure_factor_coef Fsqd
_refine_ls_weighting_details 'w=1/[\s^2^(Fo^2^)+(0.0857P)^2^] where P=(Fo^2^+2Fc^2^)/3'
_refine_ls_weighting_scheme calc
_refine_ls_wR_factor_gt 0.1443
_refine_ls_wR_factor_ref 0.1545
_reflns_Friedel_coverage 0.000
_reflns_number_gt 14166
_reflns_number_total 20710
_reflns_threshold_expression 'I > 2\s(I)'
_cod_data_source_file c5dt03909f2.cif
_cod_data_source_block 1271tr
_cod_depositor_comments 'Adding full bibliography for 7037399--7037400.cif.'
_cod_database_code 7037400
_shelx_space_group_comment
;
The symmetry employed for this shelxl refinement is uniquely defined
by the following loop, which should always be used as a source of
symmetry information in preference to the above space-group names.
They are only intended as comments.
;
_shelx_estimated_absorpt_t_min 0.508
_shelx_estimated_absorpt_t_max 0.633
_shelxl_version_number 2014-3

loop_
_space_group_symop_operation_xyz
'x, y, z'
'-x, -y, -z'

loop_
_atom_site_label
_atom_site_type_symbol
_atom_site_fract_x
_atom_site_fract_y
_atom_site_fract_z
_atom_site_U_iso_or_equiv
_atom_site_adp_type
_atom_site_occupancy
_atom_site_site_symmetry_order
_atom_site_calc_flag
_atom_site_refinement_flags_posn
_atom_site_refinement_flags_adp
_atom_site_refinement_flags_occupancy
_atom_site_disorder_assembly
_atom_site_disorder_group
Dy1 Dy 0.69919(3) 0.21158(2) 0.24109(2) 0.02874(11) Uani 1 1 d . . . . .
Dy2 Dy 0.47175(3) 0.21536(2) 0.33819(2) 0.02961(11) Uani 1 1 d . . . . .
Dy3 Dy 0.72118(3) 0.18748(2) 0.39214(2) 0.02990(11) Uani 1 1 d . . . . .
Fe1 Fe 0.61904(9) 0.04568(8) 0.34315(5) 0.0311(3) Uani 1 1 d . . . . .
Fe2 Fe 0.65491(8) 0.37945(7) 0.28753(5) 0.0291(3) Uani 1 1 d . . . . .
Fe3 Fe 0.88164(8) 0.27466(8) 0.29401(5) 0.0304(3) Uani 1 1 d . . . . .
Fe4 Fe 0.46825(8) 0.37166(7) 0.23986(5) 0.0293(3) Uani 1 1 d . . . . .
Fe5 Fe 0.82017(9) 0.45643(8) 0.21586(5) 0.0308(3) Uani 1 1 d . . . . .
Fe6 Fe 0.67665(9) 0.38502(8) 0.14307(5) 0.0303(3) Uani 1 1 d . . . . .
O1 O 0.6331(4) 0.1568(3) 0.3249(2) 0.0245(11) Uani 1 1 d . . . . .
O2 O 0.7461(4) 0.2899(4) 0.3089(2) 0.0324(14) Uani 1 1 d . . . . .
O3 O 0.5693(4) 0.2971(3) 0.2676(2) 0.0293(12) Uani 1 1 d . . . . .
O4 O 0.7244(4) 0.3847(3) 0.2097(2) 0.0315(13) Uani 1 1 d . . . . .
N1 N 0.5736(6) -0.0660(5) 0.3938(3) 0.0377(18) Uani 1 1 d . . . . .
C1 C 0.5991(9) -0.0591(8) 0.4494(4) 0.063(4) Uani 1 1 d . . . . .
H1A H 0.5450 -0.0299 0.4696 0.076 Uiso 1 1 calc R U . . .
H1B H 0.6088 -0.1138 0.4699 0.076 Uiso 1 1 calc R U . . .
C2 C 0.6881(8) -0.0158(6) 0.4461(4) 0.043(2) Uani 1 1 d . . . . .
H2A H 0.6975 -0.0033 0.4828 0.051 Uiso 1 1 calc R U . . .
H2B H 0.7449 -0.0502 0.4332 0.051 Uiso 1 1 calc R U . . .
O5 O 0.6806(4) 0.0565(3) 0.4095(2) 0.0302(13) Uani 1 1 d . . . . .
C3 C 0.4673(8) -0.0639(7) 0.3924(6) 0.061(3) Uani 1 1 d . . . . .
H3A H 0.4386 -0.1012 0.4238 0.074 Uiso 1 1 calc R U . . .
H3B H 0.4537 -0.0831 0.3584 0.074 Uiso 1 1 calc R U . . .
C4 C 0.4208(7) 0.0185(6) 0.3949(4) 0.044(2) Uani 1 1 d . . . . .
H4A H 0.3583 0.0226 0.3790 0.053 Uiso 1 1 calc R U . . .
H4B H 0.4068 0.0277 0.4336 0.053 Uiso 1 1 calc R U . . .
O6 O 0.4809(4) 0.0793(4) 0.3659(2) 0.0341(14) Uani 1 1 d . . . . .
C5 C 0.6192(11) -0.1406(7) 0.3740(5) 0.071(4) Uani 1 1 d . . . . .
H5A H 0.6896 -0.1420 0.3749 0.106 Uiso 1 1 calc R U . . .
H5B H 0.5931 -0.1877 0.3975 0.106 Uiso 1 1 calc R U . . .
H5C H 0.6051 -0.1414 0.3364 0.106 Uiso 1 1 calc R U . . .
N2 N 1.0248(5) 0.2056(5) 0.2711(3) 0.0331(16) Uani 1 1 d . . . . .
C6 C 1.0049(6) 0.1199(6) 0.2899(4) 0.039(2) Uani 1 1 d . . . . .
H6A H 1.0670 0.0869 0.2922 0.046 Uiso 1 1 calc R U . . .
H6B H 0.9685 0.0994 0.2634 0.046 Uiso 1 1 calc R U . . .
C7 C 0.9461(6) 0.1127(6) 0.3456(4) 0.040(2) Uani 1 1 d . . . . .
H7A H 0.9257 0.0568 0.3565 0.048 Uiso 1 1 calc R U . . .
H7B H 0.9854 0.1260 0.3734 0.048 Uiso 1 1 calc R U . . .
O7 O 0.8628(4) 0.1682(4) 0.3414(3) 0.0358(14) Uani 1 1 d . . . . .
C8 C 1.0353(6) 0.2242(6) 0.2109(4) 0.040(2) Uani 1 1 d . . . . .
H8A H 1.0871 0.1876 0.1951 0.048 Uiso 1 1 calc R U . . .
H8B H 1.0543 0.2805 0.1999 0.048 Uiso 1 1 calc R U . . .
C9 C 0.9387(6) 0.2138(6) 0.1885(3) 0.034(2) Uani 1 1 d . . . . .
H9A H 0.9357 0.2476 0.1526 0.041 Uiso 1 1 calc R U . . .
H9B H 0.9348 0.1567 0.1833 0.041 Uiso 1 1 calc R U . . .
O8 O 0.8608(4) 0.2365(4) 0.2252(2) 0.0302(13) Uani 1 1 d . . . . .
C10 C 1.1141(7) 0.2253(6) 0.2927(4) 0.043(2) Uani 1 1 d . . . . .
H10A H 1.1067 0.2129 0.3327 0.065 Uiso 1 1 calc R U . . .
H10B H 1.1700 0.1932 0.2775 0.065 Uiso 1 1 calc R U . . .
H10C H 1.1243 0.2829 0.2822 0.065 Uiso 1 1 calc R U . . .
N3 N 0.3585(5) 0.4785(4) 0.2447(3) 0.0331(16) Uani 1 1 d . . . . .
C11 C 0.3112(7) 0.4662(6) 0.3022(4) 0.038(2) Uani 1 1 d . . . . .
H11A H 0.2461 0.4949 0.3043 0.045 Uiso 1 1 calc R U . . .
H11B H 0.3505 0.4891 0.3263 0.045 Uiso 1 1 calc R U . . .
C12 C 0.3017(6) 0.3771(6) 0.3215(4) 0.035(2) Uani 1 1 d . . . . .
H12A H 0.2763 0.3685 0.3608 0.042 Uiso 1 1 calc R U . . .
H12B H 0.2565 0.3550 0.3004 0.042 Uiso 1 1 calc R U . . .
O9 O 0.3959(4) 0.3383(4) 0.3134(2) 0.0315(13) Uani 1 1 d . . . . .
C13 C 0.4187(7) 0.5507(6) 0.2346(4) 0.038(2) Uani 1 1 d . . . . .
H13A H 0.3796 0.5981 0.2469 0.046 Uiso 1 1 calc R U . . .
H13B H 0.4392 0.5635 0.1949 0.046 Uiso 1 1 calc R U . . .
C14 C 0.5081(7) 0.5331(5) 0.2657(4) 0.038(2) Uani 1 1 d . . . . .
H14A H 0.5576 0.5723 0.2508 0.046 Uiso 1 1 calc R U . . .
H14B H 0.4900 0.5380 0.3049 0.046 Uiso 1 1 calc R U . . .
O10 O 0.5457(4) 0.4539(4) 0.2597(2) 0.0332(13) Uani 1 1 d . . . . .
C15 C 0.2839(7) 0.4885(6) 0.2059(4) 0.041(2) Uani 1 1 d . . . . .
H15A H 0.3157 0.4965 0.1683 0.061 Uiso 1 1 calc R U . . .
H15B H 0.2469 0.4399 0.2114 0.061 Uiso 1 1 calc R U . . .
H15C H 0.2398 0.5355 0.2125 0.061 Uiso 1 1 calc R U . . .
N4 N 0.9008(5) 0.5463(4) 0.2493(3) 0.0341(16) Uani 1 1 d . . . . .
C16 C 0.8258(7) 0.5899(6) 0.2843(4) 0.041(2) Uani 1 1 d . . . . .
H16A H 0.7865 0.6295 0.2611 0.049 Uiso 1 1 calc R U . . .
H16B H 0.8574 0.6194 0.3085 0.049 Uiso 1 1 calc R U . . .
C17 C 0.7605(7) 0.5274(6) 0.3187(4) 0.042(2) Uani 1 1 d . . . . .
H17A H 0.7946 0.4980 0.3491 0.051 Uiso 1 1 calc R U . . .
H17B H 0.7001 0.5547 0.3344 0.051 Uiso 1 1 calc R U . . .
O11 O 0.7382(4) 0.4725(4) 0.2840(2) 0.0332(13) Uani 1 1 d . . . . .
C18 C 0.9729(7) 0.4985(5) 0.2819(4) 0.038(2) Uani 1 1 d . . . . .
H18A H 0.9439 0.4851 0.3202 0.045 Uiso 1 1 calc R U . . .
H18B H 1.0299 0.5304 0.2819 0.045 Uiso 1 1 calc R U . . .
C19 C 1.0048(6) 0.4210(6) 0.2575(4) 0.037(2) Uani 1 1 d . . . . .
H19A H 1.0424 0.4338 0.2212 0.044 Uiso 1 1 calc R U . . .
H19B H 1.0466 0.3853 0.2816 0.044 Uiso 1 1 calc R U . . .
O12 O 0.9204(4) 0.3816(4) 0.2521(2) 0.0357(14) Uani 1 1 d . . . . .
C20 C 0.9503(7) 0.6048(6) 0.2056(4) 0.045(2) Uani 1 1 d . . . . .
H20A H 0.9017 0.6361 0.1843 0.067 Uiso 1 1 calc R U . . .
H20B H 0.9852 0.6416 0.2225 0.067 Uiso 1 1 calc R U . . .
H20C H 0.9963 0.5752 0.1814 0.067 Uiso 1 1 calc R U . . .
N5 N 0.6289(5) 0.3642(5) 0.0641(3) 0.0321(16) Uani 1 1 d . . . . .
C21 C 0.6819(7) 0.2870(6) 0.0529(4) 0.041(2) Uani 1 1 d . . . . .
H21A H 0.7501 0.2966 0.0382 0.049 Uiso 1 1 calc R U . . .
H21B H 0.6511 0.2636 0.0252 0.049 Uiso 1 1 calc R U . . .
C22 C 0.6790(9) 0.2283(6) 0.1064(4) 0.046(2) Uani 1 1 d . . . . .
H22A H 0.6145 0.2053 0.1142 0.055 Uiso 1 1 calc R U . . .
H22B H 0.7284 0.1831 0.1019 0.055 Uiso 1 1 calc R U . . .
O13 O 0.6964(4) 0.2656(4) 0.1504(2) 0.0330(13) Uani 1 1 d . . . . .
C23 C 0.5216(7) 0.3570(7) 0.0756(4) 0.046(3) Uani 1 1 d . . . . .
H23A H 0.4909 0.3717 0.0413 0.056 Uiso 1 1 calc R U . . .
H23B H 0.5078 0.3005 0.0903 0.056 Uiso 1 1 calc R U . . .
C24 C 0.4813(7) 0.4109(6) 0.1155(3) 0.038(2) Uani 1 1 d . . . . .
H24A H 0.4884 0.4679 0.0992 0.046 Uiso 1 1 calc R U . . .
H24B H 0.4114 0.4028 0.1258 0.046 Uiso 1 1 calc R U . . .
O14 O 0.5322(4) 0.3932(4) 0.1625(2) 0.0325(13) Uani 1 1 d . . . . .
C25 C 0.6501(7) 0.4270(6) 0.0165(4) 0.040(2) Uani 1 1 d . . . . .
H25A H 0.6152 0.4782 0.0237 0.060 Uiso 1 1 calc R U . . .
H25B H 0.7200 0.4342 0.0105 0.060 Uiso 1 1 calc R U . . .
H25C H 0.6289 0.4102 -0.0162 0.060 Uiso 1 1 calc R U . . .
O15 O 0.5732(4) 0.2737(3) 0.3961(2) 0.0286(12) Uani 1 1 d . . . . .
O16 O 0.6031(4) 0.4016(4) 0.3643(2) 0.0310(13) Uani 1 1 d . . . . .
C26 C 0.5818(6) 0.3462(5) 0.4029(4) 0.0318(19) Uani 1 1 d . . . . .
C27 C 0.5699(6) 0.3693(5) 0.4598(4) 0.0312(18) Uani 1 1 d . . . . .
C28 C 0.6200(6) 0.4334(5) 0.4685(4) 0.0333(19) Uani 1 1 d . . . . .
H28A H 0.6603 0.4617 0.4396 0.040 Uiso 1 1 calc R U . . .
C29 C 0.6096(7) 0.4550(6) 0.5202(4) 0.037(2) Uani 1 1 d . . . . .
C30 C 0.5501(8) 0.4164(6) 0.5632(4) 0.044(2) Uani 1 1 d . . . . .
H30A H 0.5441 0.4327 0.5986 0.053 Uiso 1 1 calc R U . . .
C31 C 0.5001(8) 0.3535(6) 0.5527(4) 0.047(2) Uani 1 1 d . . . . .
H31A H 0.4572 0.3271 0.5812 0.056 Uiso 1 1 calc R U . . .
C32 C 0.5110(7) 0.3277(6) 0.5015(4) 0.037(2) Uani 1 1 d . . . . .
H32A H 0.4787 0.2825 0.4953 0.045 Uiso 1 1 calc R U . . .
N6 N 0.6642(6) 0.5239(5) 0.5295(4) 0.045(2) Uani 1 1 d . . . . .
O17 O 0.7222(5) 0.5515(5) 0.4920(3) 0.057(2) Uani 1 1 d . . . . .
O18 O 0.6478(7) 0.5478(5) 0.5741(3) 0.062(2) Uani 1 1 d . . . . .
O19 O 0.7824(4) 0.0810(4) 0.2392(2) 0.0351(14) Uani 1 1 d . . . . .
O20 O 0.7509(5) -0.0072(4) 0.3145(2) 0.0397(15) Uani 1 1 d . . . . .
C33 C 0.7950(6) 0.0149(5) 0.2671(3) 0.0325(19) Uani 1 1 d . . . . .
C34 C 0.8710(6) -0.0444(5) 0.2454(4) 0.036(2) Uani 1 1 d . . . . .
C35 C 0.9071(6) -0.0320(6) 0.1906(4) 0.034(2) Uani 1 1 d . . . . .
H35A H 0.8884 0.0157 0.1677 0.041 Uiso 1 1 calc R U . . .
C36 C 0.9708(7) -0.0903(6) 0.1702(4) 0.038(2) Uani 1 1 d . . . . .
C37 C 1.0021(8) -0.1600(6) 0.2018(4) 0.050(3) Uani 1 1 d . . . . .
H37A H 1.0458 -0.1989 0.1860 0.060 Uiso 1 1 calc R U . . .
C38 C 0.9687(8) -0.1722(7) 0.2570(5) 0.055(3) Uani 1 1 d . . . . .
H38A H 0.9904 -0.2188 0.2799 0.066 Uiso 1 1 calc R U . . .
C39 C 0.9015(8) -0.1137(6) 0.2783(4) 0.050(3) Uani 1 1 d . . . . .
H39A H 0.8767 -0.1220 0.3159 0.060 Uiso 1 1 calc R U . . .
N7 N 1.0068(6) -0.0794(6) 0.1123(3) 0.045(2) Uani 1 1 d . . . . .
O21 O 0.9900(6) -0.0146(5) 0.0853(3) 0.0563(19) Uani 1 1 d . . . . .
O22 O 1.0514(5) -0.1365(5) 0.0930(3) 0.0533(18) Uani 1 1 d . . . . .
O23 O 0.5909(4) 0.1257(4) 0.2133(2) 0.0351(14) Uani 1 1 d . . . . .
O24 O 0.5746(5) 0.0127(4) 0.2747(2) 0.0366(14) Uani 1 1 d . . . . .
C40 C 0.5638(6) 0.0557(5) 0.2293(4) 0.0324(19) Uani 1 1 d . . . . .
C41 C 0.5110(6) 0.0170(5) 0.1907(4) 0.0335(19) Uani 1 1 d . . . . .
C42 C 0.5049(6) 0.0550(5) 0.1383(4) 0.0334(19) Uani 1 1 d . . . . .
H42A H 0.5327 0.1054 0.1262 0.040 Uiso 1 1 calc R U . . .
C43 C 0.4577(6) 0.0184(6) 0.1037(4) 0.035(2) Uani 1 1 d . . . . .
C44 C 0.4173(7) -0.0566(6) 0.1189(4) 0.040(2) Uani 1 1 d . . . . .
H44A H 0.3859 -0.0807 0.0939 0.048 Uiso 1 1 calc R U . . .
C45 C 0.4248(8) -0.0941(6) 0.1717(4) 0.045(2) Uani 1 1 d . . . . .
H45A H 0.3968 -0.1444 0.1838 0.054 Uiso 1 1 calc R U . . .
C46 C 0.4731(7) -0.0587(6) 0.2071(4) 0.040(2) Uani 1 1 d . . . . .
H46A H 0.4804 -0.0861 0.2427 0.048 Uiso 1 1 calc R U . . .
N8 N 0.4501(6) 0.0610(5) 0.0483(3) 0.0431(19) Uani 1 1 d . . . . .
O25 O 0.4920(5) 0.1239(4) 0.0346(3) 0.0516(18) Uani 1 1 d . . . . .
O26 O 0.4012(5) 0.0324(4) 0.0185(3) 0.0475(17) Uani 1 1 d . . . . .
O27 O 0.4005(4) 0.1866(4) 0.2619(2) 0.0317(13) Uani 1 1 d . . . . .
O28 O 0.3794(4) 0.3036(4) 0.2069(2) 0.0370(14) Uani 1 1 d . . . . .
C47 C 0.3709(6) 0.2278(5) 0.2203(3) 0.0305(19) Uani 1 1 d . . . . .
C48 C 0.3183(6) 0.1888(5) 0.1828(3) 0.0305(18) Uani 1 1 d . . . . .
C49 C 0.2852(6) 0.1114(5) 0.1994(4) 0.035(2) Uani 1 1 d . . . . .
H49A H 0.2943 0.0832 0.2346 0.042 Uiso 1 1 calc R U . . .
C50 C 0.2390(6) 0.0775(5) 0.1631(4) 0.0335(19) Uani 1 1 d . . . . .
C51 C 0.2272(7) 0.1148(6) 0.1105(4) 0.042(2) Uani 1 1 d . . . . .
H51A H 0.1960 0.0888 0.0863 0.051 Uiso 1 1 calc R U . . .
C52 C 0.2621(7) 0.1904(6) 0.0941(4) 0.041(2) Uani 1 1 d . . . . .
H52A H 0.2568 0.2165 0.0579 0.049 Uiso 1 1 calc R U . . .
C53 C 0.3047(7) 0.2280(6) 0.1304(4) 0.041(2) Uani 1 1 d . . . . .
H53A H 0.3250 0.2813 0.1196 0.049 Uiso 1 1 calc R U . . .
N9 N 0.2018(6) -0.0027(5) 0.1803(3) 0.0410(19) Uani 1 1 d . . . . .
O29 O 0.1893(6) -0.0254(5) 0.2302(3) 0.062(2) Uani 1 1 d . . . . .
O30 O 0.1845(5) -0.0422(4) 0.1446(3) 0.0492(17) Uani 1 1 d . . . . .
O31 O 0.9082(4) 0.4495(4) 0.1452(2) 0.0382(15) Uani 1 1 d . . . . .
O32 O 0.8111(4) 0.3976(4) 0.0953(2) 0.0352(14) Uani 1 1 d . . . . .
C54 C 0.8904(7) 0.4209(5) 0.1037(4) 0.034(2) Uani 1 1 d . . . . .
C55 C 0.9742(6) 0.4102(6) 0.0604(4) 0.035(2) Uani 1 1 d . . . . .
C56 C 1.0687(6) 0.4173(5) 0.0729(4) 0.034(2) Uani 1 1 d . . . . .
H56A H 1.0798 0.4312 0.1073 0.041 Uiso 1 1 calc R U . . .
C57 C 1.1455(6) 0.4035(6) 0.0334(4) 0.037(2) Uani 1 1 d . . . . .
C58 C 1.1320(7) 0.3844(6) -0.0175(4) 0.047(2) Uani 1 1 d . . . . .
H58A H 1.1861 0.3725 -0.0429 0.056 Uiso 1 1 calc R U . . .
C59 C 1.0381(7) 0.3830(6) -0.0306(4) 0.042(2) Uani 1 1 d . . . . .
H59A H 1.0268 0.3754 -0.0664 0.050 Uiso 1 1 calc R U . . .
C60 C 0.9609(7) 0.3930(6) 0.0092(4) 0.036(2) Uani 1 1 d . . . . .
H60A H 0.8968 0.3879 0.0010 0.043 Uiso 1 1 calc R U . . .
N10 N 1.2429(6) 0.4078(6) 0.0479(3) 0.047(2) Uani 1 1 d . . . . .
O33 O 1.2537(5) 0.4403(5) 0.0877(3) 0.057(2) Uani 1 1 d . . . . .
O34 O 1.3112(5) 0.3787(5) 0.0184(3) 0.0542(19) Uani 1 1 d . . . . .
O35 O 0.7540(5) 0.5569(4) 0.1747(3) 0.0397(15) Uani 1 1 d . . . . .
O36 O 0.6578(5) 0.5084(4) 0.1212(2) 0.0369(14) Uani 1 1 d . . . . .
C61 C 0.6906(6) 0.5652(6) 0.1414(4) 0.036(2) Uani 1 1 d . . . . .
C62 C 0.6538(7) 0.6480(5) 0.1226(4) 0.036(2) Uani 1 1 d . . . . .
C63 C 0.6945(7) 0.7129(6) 0.1383(5) 0.048(3) Uani 1 1 d . . . . .
H63A H 0.7429 0.7042 0.1628 0.058 Uiso 1 1 calc R U . . .
C64 C 0.6631(8) 0.7908(6) 0.1175(5) 0.050(3) Uani 1 1 d D . . . .
C65 C 0.5950(8) 0.8068(6) 0.0820(4) 0.049(3) Uani 1 1 d . . . . .
H65A H 0.5779 0.8607 0.0669 0.059 Uiso 1 1 calc R U . . .
C66 C 0.5516(9) 0.7425(7) 0.0687(4) 0.054(3) Uani 1 1 d . . . . .
H66A H 0.5011 0.7525 0.0455 0.065 Uiso 1 1 calc R U . . .
C67 C 0.5794(7) 0.6635(6) 0.0881(4) 0.043(2) Uani 1 1 d . . . . .
H67A H 0.5483 0.6200 0.0783 0.052 Uiso 1 1 calc R U . . .
N11A N 0.6986(13) 0.8596(8) 0.1417(7) 0.042(4) Uiso 0.5 1 d D . P A 1
O37A O 0.7474(15) 0.8453(13) 0.1806(8) 0.081(5) Uiso 0.5 1 d D . P A 1
N11B N 0.7214(11) 0.8585(8) 0.1211(8) 0.048(5) Uiso 0.5 1 d D . P A 2
O37B O 0.7896(14) 0.8425(14) 0.1486(9) 0.089(6) Uiso 0.5 1 d D . P A 2
O38 O 0.6852(6) 0.9272(4) 0.1144(4) 0.065(2) Uani 1 1 d D . . . .
O39 O 0.7967(4) 0.2965(4) 0.4188(2) 0.0334(13) Uani 1 1 d . . . . .
O40 O 0.9317(4) 0.3152(4) 0.3589(2) 0.0342(14) Uani 1 1 d . . . . .
C68 C 0.8819(6) 0.3182(5) 0.4052(3) 0.034(2) Uani 1 1 d . . . . .
C69 C 0.9314(7) 0.3527(5) 0.4466(4) 0.0342(19) Uani 1 1 d . . . . .
C70 C 0.8809(7) 0.3614(6) 0.4974(4) 0.040(2) Uani 1 1 d . . . . .
H70A H 0.8152 0.3479 0.5057 0.048 Uiso 1 1 calc R U . . .
C71 C 0.9288(7) 0.3904(6) 0.5354(4) 0.040(2) Uani 1 1 d . . . . .
C72 C 1.0273(7) 0.4100(6) 0.5244(4) 0.043(2) Uani 1 1 d . . . . .
H72A H 1.0592 0.4296 0.5512 0.052 Uiso 1 1 calc R U . . .
C73 C 1.0752(7) 0.3999(6) 0.4742(4) 0.043(2) Uani 1 1 d . . . . .
H73A H 1.1415 0.4121 0.4660 0.051 Uiso 1 1 calc R U . . .
C74 C 1.0281(7) 0.3723(6) 0.4352(4) 0.041(2) Uani 1 1 d . . . . .
H74A H 1.0619 0.3666 0.4003 0.049 Uiso 1 1 calc R U . . .
N12 N 0.8771(7) 0.4010(5) 0.5887(3) 0.048(2) Uani 1 1 d . . . . .
O41 O 0.7907(6) 0.3838(5) 0.5977(3) 0.058(2) Uani 1 1 d . . . . .
O42 O 0.9202(6) 0.4279(5) 0.6223(3) 0.066(2) Uani 1 1 d . . . . .
O43 O 0.2975(4) 0.1871(4) 0.3693(2) 0.0351(14) Uani 1 1 d . . . . .
O44 O 0.3886(4) 0.2232(4) 0.4277(2) 0.0361(14) Uani 1 1 d . . . . .
C75 C 0.3070(6) 0.2019(5) 0.4159(4) 0.035(2) Uani 1 1 d . . . . .
C76 C 0.2226(6) 0.1984(6) 0.4597(3) 0.037(2) Uani 1 1 d . . . . .
C77 C 0.2270(6) 0.2333(5) 0.5068(3) 0.034(2) Uani 1 1 d . . . . .
H77A H 0.2836 0.2579 0.5126 0.041 Uiso 1 1 calc R U . . .
C78 C 0.1451(7) 0.2307(6) 0.5451(4) 0.041(2) Uani 1 1 d . . . . .
C79 C 0.0634(7) 0.1943(6) 0.5393(4) 0.045(2) Uani 1 1 d . . . . .
H79A H 0.0102 0.1921 0.5673 0.054 Uiso 1 1 calc R U . . .
C80 C 0.0590(7) 0.1601(7) 0.4914(4) 0.048(3) Uani 1 1 d . . . . .
H80A H 0.0021 0.1359 0.4857 0.058 Uiso 1 1 calc R U . . .
C81 C 0.1387(7) 0.1624(6) 0.4526(4) 0.040(2) Uani 1 1 d . . . . .
H81A H 0.1364 0.1388 0.4202 0.048 Uiso 1 1 calc R U . . .
N13 N 0.1492(7) 0.2685(5) 0.5940(3) 0.051(2) Uani 1 1 d . . . . .
O45 O 0.2249(6) 0.2970(6) 0.6014(3) 0.064(2) Uani 1 1 d . . . . .
O46 O 0.0733(6) 0.2733(5) 0.6260(3) 0.062(2) Uani 1 1 d . . . . .
O47 O 0.8207(4) 0.1281(4) 0.4674(2) 0.0351(14) Uani 1 1 d . . . . .
O48 O 0.6729(4) 0.1826(4) 0.4888(2) 0.0340(14) Uani 1 1 d . . . . .
C82 C 0.7537(7) 0.1522(6) 0.5020(4) 0.040(2) Uani 1 1 d . . . . .
C83 C 0.7744(6) 0.1500(6) 0.5605(4) 0.037(2) Uani 1 1 d . . . . .
C84 C 0.7200(8) 0.2013(6) 0.5928(4) 0.044(2) Uani 1 1 d . . . . .
H84A H 0.6693 0.2372 0.5792 0.053 Uiso 1 1 calc R U . . .
C85 C 0.7423(9) 0.1978(7) 0.6453(4) 0.051(3) Uani 1 1 d D . . . .
C86 C 0.8135(9) 0.1477(7) 0.6675(4) 0.056(3) Uani 1 1 d . . . . .
H86A H 0.8269 0.1489 0.7040 0.067 Uiso 1 1 calc R U . . .
C87 C 0.8653(8) 0.0952(7) 0.6353(4) 0.054(3) Uani 1 1 d . . . . .
H87A H 0.9148 0.0588 0.6497 0.065 Uiso 1 1 calc R U . . .
C88 C 0.8455(7) 0.0954(6) 0.5821(4) 0.044(2) Uani 1 1 d . . . . .
H88A H 0.8803 0.0583 0.5602 0.053 Uiso 1 1 calc R U . . .
N14A N 0.6757(13) 0.2431(12) 0.6841(6) 0.057(6) Uiso 0.54 1 d D . P B 1
O49A O 0.6971(12) 0.2535(10) 0.7292(5) 0.055(4) Uiso 0.54 1 d D . P B 1
N14B N 0.6964(12) 0.2635(13) 0.6779(8) 0.051(6) Uiso 0.46 1 d D . P B 2
O49B O 0.7399(16) 0.2716(13) 0.7176(7) 0.070(5) Uiso 0.46 1 d D . P B 2
O50 O 0.6119(8) 0.2885(7) 0.6661(4) 0.086(3) Uani 1 1 d D . . . .
N91 N 0.2925(7) 0.8474(6) 0.0333(4) 0.059(2) Uani 1 1 d . . . . .
C91 C 0.2528(8) 0.9048(7) 0.0134(5) 0.049(3) Uani 1 1 d . . . . .
C92 C 0.2010(8) 0.9759(7) -0.0121(5) 0.055(3) Uani 1 1 d . . . . .
H92A H 0.1936 0.9692 -0.0499 0.083 Uiso 1 1 calc R U . . .
H92B H 0.2377 1.0235 -0.0120 0.083 Uiso 1 1 calc R U . . .
H92C H 0.1368 0.9830 0.0082 0.083 Uiso 1 1 calc R U . . .
N92 N 0.1558(9) 0.6521(8) 0.0951(5) 0.082(3) Uani 1 1 d . . . . .
C93 C 0.2008(9) 0.6876(8) 0.1172(5) 0.056(3) Uani 1 1 d . . . . .
C94 C 0.2565(10) 0.7328(8) 0.1471(5) 0.066(3) Uani 1 1 d . . . . .
H94A H 0.2371 0.7905 0.1398 0.099 Uiso 1 1 calc R U . . .
H94B H 0.3259 0.7240 0.1352 0.099 Uiso 1 1 calc R U . . .
H94C H 0.2440 0.7143 0.1864 0.099 Uiso 1 1 calc R U . . .
N93 N 0.8606(10) 0.8265(7) 0.0193(6) 0.087(4) Uani 1 1 d . . . . .
C95 C 0.9363(11) 0.8221(8) -0.0002(6) 0.067(3) Uani 1 1 d . . . . .
C96 C 1.0367(10) 0.8168(8) -0.0261(5) 0.067(3) Uani 1 1 d . . . . .
H96A H 1.0804 0.7979 0.0019 0.101 Uiso 1 1 calc R U . . .
H96B H 1.0542 0.8702 -0.0445 0.101 Uiso 1 1 calc R U . . .
H96C H 1.0426 0.7787 -0.0530 0.101 Uiso 1 1 calc R U . . .

loop_
_atom_site_aniso_label
_atom_site_aniso_U_11
_atom_site_aniso_U_22
_atom_site_aniso_U_33
_atom_site_aniso_U_23
_atom_site_aniso_U_13
_atom_site_aniso_U_12
Dy1 0.0265(2) 0.0267(2) 0.0318(2) -0.00069(16) -0.00103(15) -0.00311(16)
Dy2 0.0264(2) 0.0284(2) 0.0329(2) -0.00057(16) -0.00102(15) -0.00443(16)
Dy3 0.0272(2) 0.0292(2) 0.0323(2) -0.00054(16) -0.00175(15) -0.00445(16)
Fe1 0.0316(6) 0.0273(7) 0.0332(6) -0.0003(5) -0.0017(5) -0.0042(5)
Fe2 0.0268(6) 0.0265(6) 0.0327(6) -0.0004(5) -0.0011(5) -0.0041(5)
Fe3 0.0259(6) 0.0306(7) 0.0336(6) -0.0013(5) -0.0013(5) -0.0046(5)
Fe4 0.0261(6) 0.0266(6) 0.0340(6) -0.0007(5) -0.0021(5) -0.0016(5)
Fe5 0.0278(6) 0.0290(7) 0.0346(6) -0.0008(5) -0.0015(5) -0.0054(5)
Fe6 0.0276(6) 0.0292(7) 0.0328(6) 0.0000(5) -0.0010(5) -0.0041(5)
O1 0.020(3) 0.029(3) 0.025(3) -0.003(2) -0.004(2) 0.000(2)
O2 0.031(3) 0.036(3) 0.030(3) 0.004(2) -0.001(2) -0.017(3)
O3 0.032(3) 0.026(3) 0.027(3) 0.002(2) 0.001(2) -0.003(2)
O4 0.030(3) 0.024(3) 0.039(3) 0.001(2) -0.003(2) -0.001(2)
N1 0.040(4) 0.029(4) 0.041(4) 0.006(3) -0.003(3) -0.007(3)
C1 0.082(8) 0.069(8) 0.042(6) 0.018(5) -0.024(6) -0.039(7)
C2 0.059(6) 0.036(5) 0.033(5) 0.005(4) -0.008(4) -0.015(5)
O5 0.039(3) 0.017(3) 0.033(3) 0.000(2) -0.003(2) 0.000(2)
C3 0.041(6) 0.038(6) 0.102(9) 0.011(6) -0.008(6) -0.016(5)
C4 0.037(5) 0.034(5) 0.058(6) 0.009(4) 0.003(4) -0.016(4)
O6 0.028(3) 0.026(3) 0.046(3) 0.003(3) -0.001(3) -0.009(3)
C5 0.096(10) 0.032(6) 0.077(8) 0.000(6) 0.016(7) -0.009(6)
N2 0.032(4) 0.034(4) 0.031(4) 0.000(3) -0.001(3) -0.001(3)
C6 0.029(5) 0.038(5) 0.045(5) 0.004(4) 0.001(4) 0.000(4)
C7 0.028(4) 0.036(5) 0.050(6) 0.004(4) -0.001(4) 0.009(4)
O7 0.022(3) 0.034(3) 0.049(4) -0.002(3) -0.001(3) -0.003(3)
C8 0.027(5) 0.052(6) 0.040(5) -0.002(4) 0.001(4) -0.003(4)
C9 0.026(4) 0.042(5) 0.030(4) 0.004(4) 0.000(3) 0.001(4)
O8 0.020(3) 0.037(3) 0.033(3) -0.002(2) 0.000(2) -0.005(2)
C10 0.039(5) 0.042(6) 0.048(6) -0.006(4) -0.006(4) 0.005(4)
N3 0.028(4) 0.030(4) 0.041(4) 0.000(3) -0.006(3) -0.004(3)
C11 0.032(5) 0.041(5) 0.039(5) -0.004(4) -0.001(4) 0.000(4)
C12 0.021(4) 0.036(5) 0.044(5) -0.005(4) 0.003(4) 0.003(4)
O9 0.027(3) 0.027(3) 0.040(3) -0.005(3) -0.003(2) 0.001(2)
C13 0.034(5) 0.031(5) 0.048(5) -0.002(4) -0.002(4) -0.007(4)
C14 0.037(5) 0.024(5) 0.054(6) -0.004(4) -0.008(4) 0.002(4)
O10 0.034(3) 0.025(3) 0.039(3) -0.001(2) 0.000(3) -0.004(3)
C15 0.030(5) 0.038(5) 0.053(6) 0.000(4) -0.013(4) 0.008(4)
N4 0.030(4) 0.029(4) 0.043(4) -0.005(3) -0.001(3) -0.003(3)
C16 0.039(5) 0.037(5) 0.047(5) -0.010(4) 0.004(4) -0.010(4)
C17 0.045(5) 0.038(5) 0.045(5) -0.008(4) 0.005(4) -0.014(4)
O11 0.032(3) 0.028(3) 0.041(3) -0.004(3) -0.003(3) -0.013(3)
C18 0.041(5) 0.030(5) 0.043(5) -0.003(4) -0.006(4) -0.012(4)
C19 0.024(4) 0.038(5) 0.046(5) 0.004(4) -0.005(4) -0.008(4)
O12 0.030(3) 0.037(4) 0.039(3) 0.000(3) -0.002(3) -0.010(3)
C20 0.038(5) 0.045(6) 0.048(6) 0.002(4) 0.003(4) -0.013(4)
N5 0.028(4) 0.035(4) 0.030(4) 0.000(3) 0.004(3) 0.000(3)
C21 0.046(5) 0.038(5) 0.039(5) -0.009(4) -0.001(4) -0.005(4)
C22 0.076(7) 0.024(5) 0.038(5) -0.002(4) -0.007(5) -0.003(5)
O13 0.033(3) 0.037(4) 0.029(3) 0.000(3) -0.004(2) -0.008(3)
C23 0.039(5) 0.066(7) 0.035(5) -0.004(5) -0.002(4) -0.013(5)
C24 0.034(5) 0.050(6) 0.030(4) -0.004(4) -0.005(4) 0.001(4)
O14 0.033(3) 0.032(3) 0.032(3) -0.001(2) -0.005(2) 0.001(3)
C25 0.037(5) 0.047(6) 0.033(5) 0.006(4) -0.001(4) -0.010(4)
O15 0.024(3) 0.027(3) 0.034(3) -0.005(2) 0.001(2) -0.003(2)
O16 0.031(3) 0.028(3) 0.032(3) -0.001(2) -0.002(2) -0.002(3)
C26 0.017(4) 0.033(5) 0.044(5) -0.003(4) -0.001(3) 0.001(3)
C27 0.026(4) 0.031(5) 0.039(5) -0.011(4) -0.004(3) -0.002(4)
C28 0.027(4) 0.034(5) 0.039(5) -0.006(4) -0.002(4) -0.003(4)
C29 0.042(5) 0.032(5) 0.039(5) -0.004(4) -0.007(4) 0.000(4)
C30 0.058(6) 0.042(6) 0.031(5) -0.005(4) -0.005(4) -0.002(5)
C31 0.056(6) 0.036(6) 0.045(6) 0.002(4) 0.003(5) -0.009(5)
C32 0.042(5) 0.034(5) 0.036(5) 0.000(4) -0.004(4) -0.012(4)
N6 0.043(5) 0.045(5) 0.052(5) -0.011(4) -0.020(4) -0.002(4)
O17 0.051(4) 0.065(5) 0.059(5) -0.016(4) -0.002(4) -0.021(4)
O18 0.092(6) 0.050(5) 0.050(4) -0.016(4) -0.025(4) -0.009(4)
O19 0.035(3) 0.024(3) 0.044(3) 0.000(3) -0.001(3) -0.001(3)
O20 0.038(3) 0.039(4) 0.037(3) 0.004(3) 0.002(3) 0.004(3)
C33 0.028(4) 0.033(5) 0.035(5) 0.001(4) -0.004(4) -0.004(4)
C34 0.033(5) 0.026(5) 0.049(5) -0.006(4) 0.001(4) -0.005(4)
C35 0.033(5) 0.033(5) 0.036(5) -0.004(4) 0.002(4) -0.011(4)
C36 0.033(5) 0.045(6) 0.035(5) -0.005(4) -0.001(4) -0.005(4)
C37 0.046(6) 0.039(6) 0.058(6) -0.003(5) 0.013(5) 0.007(5)
C38 0.060(7) 0.036(6) 0.057(7) 0.007(5) 0.011(5) 0.015(5)
C39 0.051(6) 0.038(6) 0.053(6) 0.006(5) 0.013(5) 0.004(5)
N7 0.039(5) 0.049(5) 0.046(5) -0.008(4) 0.000(4) 0.000(4)
O21 0.063(5) 0.057(5) 0.043(4) 0.000(4) 0.003(3) 0.007(4)
O22 0.049(4) 0.053(5) 0.059(5) -0.021(4) -0.001(3) 0.005(4)
O23 0.033(3) 0.028(3) 0.047(4) -0.005(3) -0.010(3) -0.013(3)
O24 0.044(4) 0.033(3) 0.033(3) -0.003(3) -0.002(3) -0.007(3)
C40 0.028(4) 0.030(5) 0.039(5) -0.010(4) 0.002(4) -0.001(4)
C41 0.032(5) 0.033(5) 0.035(5) -0.007(4) 0.002(4) -0.006(4)
C42 0.029(4) 0.027(5) 0.043(5) -0.002(4) 0.001(4) -0.005(4)
C43 0.030(4) 0.039(5) 0.037(5) -0.002(4) -0.005(4) -0.010(4)
C44 0.040(5) 0.035(5) 0.047(5) -0.010(4) -0.008(4) -0.004(4)
C45 0.056(6) 0.034(5) 0.045(5) -0.006(4) -0.007(5) -0.011(5)
C46 0.040(5) 0.038(5) 0.042(5) 0.004(4) -0.007(4) -0.010(4)
N8 0.038(4) 0.047(5) 0.045(5) -0.006(4) -0.003(4) -0.007(4)
O25 0.055(4) 0.044(4) 0.055(4) 0.011(3) -0.015(3) -0.016(4)
O26 0.051(4) 0.051(4) 0.045(4) -0.009(3) -0.015(3) -0.010(3)
O27 0.028(3) 0.036(3) 0.033(3) -0.004(3) -0.005(2) -0.008(3)
O28 0.035(3) 0.032(4) 0.043(4) -0.003(3) -0.005(3) -0.002(3)
C47 0.023(4) 0.033(5) 0.039(5) -0.007(4) -0.008(3) -0.009(4)
C48 0.024(4) 0.033(5) 0.034(4) -0.007(4) -0.003(3) -0.003(4)
C49 0.035(5) 0.030(5) 0.039(5) -0.002(4) 0.001(4) -0.007(4)
C50 0.032(4) 0.031(5) 0.038(5) -0.008(4) 0.004(4) -0.009(4)
C51 0.036(5) 0.042(6) 0.051(6) -0.010(4) -0.007(4) -0.005(4)
C52 0.050(6) 0.034(5) 0.042(5) -0.011(4) -0.006(4) -0.004(4)
C53 0.039(5) 0.042(6) 0.041(5) -0.003(4) -0.005(4) -0.004(4)
N9 0.037(4) 0.039(5) 0.047(5) -0.004(4) -0.005(4) -0.003(4)
O29 0.085(6) 0.045(5) 0.055(5) 0.002(4) -0.009(4) -0.026(4)
O30 0.052(4) 0.042(4) 0.057(4) -0.012(3) -0.008(3) -0.014(3)
O31 0.034(3) 0.045(4) 0.034(3) -0.002(3) -0.001(3) -0.007(3)
O32 0.032(3) 0.036(4) 0.037(3) -0.003(3) 0.004(3) -0.006(3)
C54 0.041(5) 0.024(4) 0.036(5) -0.003(4) 0.004(4) -0.007(4)
C55 0.024(4) 0.035(5) 0.041(5) 0.004(4) 0.003(4) -0.003(4)
C56 0.036(5) 0.018(4) 0.045(5) 0.002(4) 0.001(4) -0.001(4)
C57 0.022(4) 0.040(5) 0.051(6) -0.008(4) -0.001(4) -0.009(4)
C58 0.039(5) 0.047(6) 0.049(6) 0.006(5) 0.003(4) 0.003(5)
C59 0.038(5) 0.043(6) 0.042(5) 0.004(4) 0.001(4) -0.011(4)
C60 0.035(5) 0.035(5) 0.037(5) -0.005(4) 0.006(4) -0.007(4)
N10 0.036(5) 0.055(6) 0.045(5) 0.007(4) -0.004(4) 0.000(4)
O33 0.041(4) 0.078(6) 0.057(5) -0.016(4) -0.013(3) -0.003(4)
O34 0.027(3) 0.070(5) 0.060(5) -0.002(4) 0.003(3) 0.006(3)
O35 0.038(3) 0.033(4) 0.047(4) 0.004(3) -0.005(3) -0.005(3)
O36 0.048(4) 0.026(3) 0.036(3) -0.001(3) -0.005(3) -0.001(3)
C61 0.031(5) 0.035(5) 0.038(5) 0.003(4) -0.005(4) 0.000(4)
C62 0.037(5) 0.024(5) 0.043(5) -0.002(4) 0.002(4) 0.002(4)
C63 0.039(5) 0.036(6) 0.070(7) 0.000(5) -0.016(5) -0.002(4)
C64 0.048(6) 0.034(6) 0.070(7) -0.006(5) -0.010(5) -0.009(5)
C65 0.057(6) 0.030(5) 0.056(6) 0.007(4) -0.005(5) 0.003(5)
C66 0.073(8) 0.042(6) 0.044(6) 0.003(5) -0.016(5) 0.017(6)
C67 0.049(6) 0.033(5) 0.047(6) 0.000(4) -0.007(4) -0.003(4)
O38 0.067(5) 0.030(4) 0.090(6) 0.007(4) 0.004(4) -0.002(4)
O39 0.029(3) 0.036(3) 0.037(3) -0.006(3) -0.004(2) -0.006(3)
O40 0.028(3) 0.034(3) 0.039(3) 0.001(3) -0.005(3) -0.005(3)
C68 0.032(5) 0.032(5) 0.035(5) 0.003(4) -0.003(4) -0.004(4)
C69 0.039(5) 0.023(4) 0.038(5) -0.001(4) -0.001(4) 0.001(4)
C70 0.039(5) 0.030(5) 0.050(6) -0.001(4) -0.004(4) 0.001(4)
C71 0.047(5) 0.029(5) 0.042(5) -0.005(4) -0.006(4) 0.002(4)
C72 0.050(6) 0.025(5) 0.057(6) -0.001(4) -0.025(5) -0.002(4)
C73 0.046(6) 0.026(5) 0.055(6) -0.002(4) -0.005(5) -0.004(4)
C74 0.038(5) 0.033(5) 0.053(6) 0.001(4) -0.006(4) -0.010(4)
N12 0.059(6) 0.045(5) 0.044(5) -0.007(4) -0.019(4) 0.004(4)
O41 0.056(5) 0.073(6) 0.047(4) -0.015(4) -0.005(3) -0.007(4)
O42 0.078(6) 0.069(6) 0.057(5) -0.025(4) -0.018(4) 0.001(5)
O43 0.028(3) 0.038(4) 0.038(3) -0.004(3) -0.001(3) -0.006(3)
O44 0.027(3) 0.048(4) 0.035(3) -0.005(3) -0.003(2) -0.010(3)
C75 0.025(4) 0.026(5) 0.049(6) 0.002(4) -0.002(4) 0.002(4)
C76 0.033(5) 0.050(6) 0.026(4) 0.002(4) 0.000(4) -0.008(4)
C77 0.033(5) 0.030(5) 0.037(5) 0.004(4) -0.001(4) -0.001(4)
C78 0.044(5) 0.036(5) 0.036(5) 0.005(4) 0.006(4) 0.000(4)
C79 0.038(5) 0.045(6) 0.045(6) 0.002(4) 0.010(4) -0.003(4)
C80 0.032(5) 0.051(6) 0.053(6) 0.010(5) 0.006(4) -0.003(5)
C81 0.034(5) 0.039(5) 0.045(5) -0.003(4) -0.003(4) -0.001(4)
N13 0.070(6) 0.037(5) 0.036(4) 0.003(4) 0.009(4) 0.016(5)
O45 0.067(5) 0.077(6) 0.049(4) -0.018(4) 0.000(4) -0.010(5)
O46 0.072(5) 0.059(5) 0.047(4) -0.001(4) 0.011(4) 0.006(4)
O47 0.031(3) 0.033(3) 0.038(3) 0.003(3) -0.005(3) -0.001(3)
O48 0.029(3) 0.035(3) 0.039(3) -0.003(3) -0.006(3) -0.005(3)
C82 0.037(5) 0.034(5) 0.049(6) 0.000(4) -0.002(4) -0.014(4)
C83 0.034(5) 0.038(5) 0.036(5) 0.011(4) -0.005(4) -0.009(4)
C84 0.056(6) 0.035(5) 0.041(5) 0.000(4) -0.007(4) -0.004(5)
C85 0.072(7) 0.047(6) 0.034(5) 0.001(4) -0.011(5) -0.003(6)
C86 0.082(8) 0.050(7) 0.036(5) 0.003(5) -0.009(5) -0.015(6)
C87 0.056(6) 0.058(7) 0.047(6) 0.010(5) -0.016(5) -0.009(6)
C88 0.048(6) 0.044(6) 0.038(5) 0.007(4) -0.005(4) -0.003(5)
O50 0.108(8) 0.089(8) 0.063(6) -0.032(5) -0.009(5) 0.029(6)
N91 0.061(6) 0.051(6) 0.070(6) -0.016(5) -0.011(5) -0.012(5)
C91 0.049(6) 0.040(6) 0.057(6) -0.014(5) 0.005(5) -0.010(5)
C92 0.047(6) 0.057(7) 0.060(7) 0.004(5) -0.007(5) -0.011(5)
N92 0.071(8) 0.097(10) 0.085(8) -0.019(7) -0.022(6) -0.008(7)
C93 0.051(6) 0.061(8) 0.054(7) -0.003(6) -0.010(5) -0.003(6)
C94 0.070(8) 0.068(9) 0.062(7) -0.007(6) -0.012(6) -0.016(7)
N93 0.065(8) 0.058(8) 0.140(12) 0.005(7) -0.031(8) -0.012(6)
C95 0.071(9) 0.047(7) 0.088(9) -0.003(6) -0.033(8) -0.005(7)
C96 0.093(10) 0.048(7) 0.058(7) -0.003(6) -0.004(7) -0.007(7)

loop_
_atom_type_symbol
_atom_type_description
_atom_type_scat_dispersion_real
_atom_type_scat_dispersion_imag
_atom_type_scat_source
C C 0.0033 0.0016 'International Tables Vol C Tables 4.2.6.8 and 6.1.1.4'
H H 0.0000 0.0000 'International Tables Vol C Tables 4.2.6.8 and 6.1.1.4'
N N 0.0061 0.0033 'International Tables Vol C Tables 4.2.6.8 and 6.1.1.4'
O O 0.0106 0.0060 'International Tables Vol C Tables 4.2.6.8 and 6.1.1.4'
Fe Fe 0.3463 0.8444 'International Tables Vol C Tables 4.2.6.8 and 6.1.1.4'
Dy Dy -0.1892 4.4098 'International Tables Vol C Tables 4.2.6.8 and 6.1.1.4'

loop_
_geom_angle_atom_site_label_1
_geom_angle_atom_site_label_2
_geom_angle_atom_site_label_3
_geom_angle
O1 Dy1 O8 120.98(19)
O1 Dy1 O3 72.71(19)
O8 Dy1 O3 128.6(2)
O1 Dy1 O13 154.96(19)
O8 Dy1 O13 84.0(2)
O3 Dy1 O13 91.5(2)
O1 Dy1 O23 81.1(2)
O8 Dy1 O23 138.3(2)
O3 Dy1 O23 90.1(2)
O13 Dy1 O23 79.6(2)
O1 Dy1 O19 84.0(2)
O8 Dy1 O19 75.2(2)
O3 Dy1 O19 153.00(19)
O13 Dy1 O19 105.1(2)
O23 Dy1 O19 72.6(2)
O1 Dy1 O2 72.09(18)
O8 Dy1 O2 68.7(2)
O3 Dy1 O2 70.8(2)
O13 Dy1 O2 121.75(19)
O23 Dy1 O2 150.60(19)
O19 Dy1 O2 115.1(2)
O9 Dy2 O6 155.7(2)
O9 Dy2 O27 80.4(2)
O6 Dy2 O27 86.8(2)
O9 Dy2 O1 135.59(19)
O6 Dy2 O1 67.54(19)
O27 Dy2 O1 103.45(19)
O9 Dy2 O44 86.1(2)
O6 Dy2 O44 84.5(2)
O27 Dy2 O44 125.52(19)
O1 Dy2 O44 121.92(19)
O9 Dy2 O3 68.0(2)
O6 Dy2 O3 130.7(2)
O27 Dy2 O3 81.77(19)
O1 Dy2 O3 68.92(19)
O44 Dy2 O3 139.4(2)
O9 Dy2 O15 91.6(2)
O6 Dy2 O15 105.7(2)
O27 Dy2 O15 162.53(18)
O1 Dy2 O15 71.48(18)
O44 Dy2 O15 68.81(18)
O3 Dy2 O15 80.82(18)
O9 Dy2 O43 78.9(2)
O6 Dy2 O43 77.5(2)
O27 Dy2 O43 72.13(19)
O1 Dy2 O43 144.98(19)
O44 Dy2 O43 53.5(2)
O3 Dy2 O43 140.7(2)
O15 Dy2 O43 121.84(19)
O7 Dy3 O5 98.0(2)
O7 Dy3 O1 92.5(2)
O5 Dy3 O1 69.23(19)
O7 Dy3 O39 84.3(2)
O5 Dy3 O39 149.1(2)
O1 Dy3 O39 141.6(2)
O7 Dy3 O48 134.2(2)
O5 Dy3 O48 82.1(2)
O1 Dy3 O48 128.69(18)
O39 Dy3 O48 74.79(19)
O7 Dy3 O15 142.7(2)
O5 Dy3 O15 108.3(2)
O1 Dy3 O15 73.49(19)
O39 Dy3 O15 86.19(19)
O48 Dy3 O15 76.8(2)
O7 Dy3 O2 66.4(2)
O5 Dy3 O2 135.7(2)
O1 Dy3 O2 70.40(18)
O39 Dy3 O2 73.35(19)
O48 Dy3 O2 139.2(2)
O15 Dy3 O2 76.28(19)
O7 Dy3 O47 81.5(2)
O5 Dy3 O47 76.7(2)
O1 Dy3 O47 144.2(2)
O39 Dy3 O47 73.2(2)
O48 Dy3 O47 53.6(2)
O15 Dy3 O47 129.45(19)
O2 Dy3 O47 135.29(18)
O1 Fe1 O5 85.3(2)
O1 Fe1 O6 84.2(2)
O5 Fe1 O6 101.2(3)
O1 Fe1 O24 103.7(2)
O5 Fe1 O24 167.8(3)
O6 Fe1 O24 88.1(3)
O1 Fe1 O20 104.4(2)
O5 Fe1 O20 86.4(3)
O6 Fe1 O20 169.1(3)
O24 Fe1 O20 83.4(3)
O1 Fe1 N1 157.0(3)
O5 Fe1 N1 81.3(3)
O6 Fe1 N1 80.2(3)
O24 Fe1 N1 92.7(3)
O20 Fe1 N1 93.3(3)
O2 Fe2 O11 100.4(2)
O2 Fe2 O10 167.7(2)
O11 Fe2 O10 91.0(2)
O2 Fe2 O16 96.9(2)
O11 Fe2 O16 86.9(2)
O10 Fe2 O16 88.1(2)
O2 Fe2 O3 87.8(2)
O11 Fe2 O3 163.3(2)
O10 Fe2 O3 80.0(2)
O16 Fe2 O3 106.7(2)
O2 Fe2 O4 87.8(2)
O11 Fe2 O4 78.2(2)
O10 Fe2 O4 90.2(2)
O16 Fe2 O4 165.0(2)
O3 Fe2 O4 87.6(2)
O2 Fe3 O8 88.2(2)
O2 Fe3 O7 83.9(2)
O8 Fe3 O7 95.8(3)
O2 Fe3 O12 103.4(3)
O8 Fe3 O12 90.1(2)
O7 Fe3 O12 170.8(2)
O2 Fe3 O40 103.0(2)
O8 Fe3 O40 168.5(2)
O7 Fe3 O40 88.0(2)
O12 Fe3 O40 84.8(2)
O2 Fe3 N2 156.0(3)
O8 Fe3 N2 77.0(2)
O7 Fe3 N2 79.0(2)
O12 Fe3 N2 95.5(3)
O40 Fe3 N2 93.2(3)
O3 Fe4 O10 84.0(2)
O3 Fe4 O9 83.7(2)
O10 Fe4 O9 98.9(2)
O3 Fe4 O14 96.6(2)
O10 Fe4 O14 88.8(2)
O9 Fe4 O14 172.3(2)
O3 Fe4 O28 105.9(3)
O10 Fe4 O28 168.4(3)
O9 Fe4 O28 88.3(2)
O14 Fe4 O28 84.2(2)
O3 Fe4 N3 153.2(3)
O10 Fe4 N3 77.7(3)
O9 Fe4 N3 80.0(2)
O14 Fe4 N3 102.4(3)
O28 Fe4 N3 94.8(3)
O4 Fe5 O11 82.8(2)
O4 Fe5 O12 101.9(2)
O11 Fe5 O12 95.3(3)
O4 Fe5 O31 101.4(3)
O11 Fe5 O31 175.2(3)
O12 Fe5 O31 86.2(3)
O4 Fe5 O35 96.1(2)
O11 Fe5 O35 91.1(3)
O12 Fe5 O35 161.5(2)
O31 Fe5 O35 86.1(3)
O4 Fe5 N4 160.6(3)
O11 Fe5 N4 77.7(2)
O12 Fe5 N4 80.0(3)
O31 Fe5 N4 98.0(3)
O35 Fe5 N4 84.5(3)
O4 Fe6 O13 90.2(2)
O4 Fe6 O14 103.2(2)
O13 Fe6 O14 98.4(2)
O4 Fe6 O36 98.8(3)
O13 Fe6 O36 170.2(2)
O14 Fe6 O36 83.6(2)
O4 Fe6 O32 95.8(2)
O13 Fe6 O32 90.9(2)
O14 Fe6 O32 158.8(2)
O36 Fe6 O32 84.2(2)
O4 Fe6 N5 170.5(3)
O13 Fe6 N5 80.5(3)
O14 Fe6 N5 80.3(2)
O36 Fe6 N5 90.3(3)
O32 Fe6 N5 82.5(2)
Fe1 O1 Dy1 122.3(3)
Fe1 O1 Dy3 103.4(2)
Dy1 O1 Dy3 110.1(2)
Fe1 O1 Dy2 104.0(2)
Dy1 O1 Dy2 107.1(2)
Dy3 O1 Dy2 109.3(2)
Fe3 O2 Fe2 132.2(3)
Fe3 O2 Dy1 98.3(3)
Fe2 O2 Dy1 91.9(2)
Fe3 O2 Dy3 98.9(2)
Fe2 O2 Dy3 125.5(3)
Dy1 O2 Dy3 98.9(2)
Fe4 O3 Fe2 98.1(3)
Fe4 O3 Dy1 143.0(3)
Fe2 O3 Dy1 93.8(2)
Fe4 O3 Dy2 99.1(2)
Fe2 O3 Dy2 120.4(2)
Dy1 O3 Dy2 104.8(2)
Fe6 O4 Fe5 119.9(3)
Fe6 O4 Fe2 131.1(3)
Fe5 O4 Fe2 98.5(3)
C5 N1 C3 109.4(9)
C5 N1 C1 111.4(10)
C3 N1 C1 111.9(9)
C5 N1 Fe1 114.1(6)
C3 N1 Fe1 104.9(6)
C1 N1 Fe1 105.0(6)
C2 C1 N1 110.9(8)
C2 C1 H1A 109.5
N1 C1 H1A 109.5
C2 C1 H1B 109.5
N1 C1 H1B 109.5
H1A C1 H1B 108.0
O5 C2 C1 109.6(8)
O5 C2 H2A 109.8
C1 C2 H2A 109.8
O5 C2 H2B 109.8
C1 C2 H2B 109.8
H2A C2 H2B 108.2
C2 O5 Fe1 114.0(5)
C2 O5 Dy3 144.3(5)
Fe1 O5 Dy3 101.5(2)
N1 C3 C4 112.0(8)
N1 C3 H3A 109.2
C4 C3 H3A 109.2
N1 C3 H3B 109.2
C4 C3 H3B 109.2
H3A C3 H3B 107.9
O6 C4 C3 111.9(8)
O6 C4 H4A 109.2
C3 C4 H4A 109.2
O6 C4 H4B 109.2
C3 C4 H4B 109.2
H4A C4 H4B 107.9
C4 O6 Fe1 117.3(6)
C4 O6 Dy2 139.0(6)
Fe1 O6 Dy2 103.6(2)
N1 C5 H5A 109.5
N1 C5 H5B 109.5
H5A C5 H5B 109.5
N1 C5 H5C 109.5
H5A C5 H5C 109.5
H5B C5 H5C 109.5
C8 N2 C6 112.1(7)
C8 N2 C10 109.8(7)
C6 N2 C10 109.9(7)
C8 N2 Fe3 101.5(5)
C6 N2 Fe3 104.1(5)
C10 N2 Fe3 119.2(6)
N2 C6 C7 109.7(8)
N2 C6 H6A 109.7
C7 C6 H6A 109.7
N2 C6 H6B 109.7
C7 C6 H6B 109.7
H6A C6 H6B 108.2
O7 C7 C6 107.3(7)
O7 C7 H7A 110.3
C6 C7 H7A 110.3
O7 C7 H7B 110.3
C6 C7 H7B 110.3
H7A C7 H7B 108.5
C7 O7 Fe3 117.2(5)
C7 O7 Dy3 135.7(5)
Fe3 O7 Dy3 104.3(3)
N2 C8 C9 110.3(7)
N2 C8 H8A 109.6
C9 C8 H8A 109.6
N2 C8 H8B 109.6
C9 C8 H8B 109.6
H8A C8 H8B 108.1
O8 C9 C8 109.7(7)
O8 C9 H9A 109.7
C8 C9 H9A 109.7
O8 C9 H9B 109.7
C8 C9 H9B 109.7
H9A C9 H9B 108.2
C9 O8 Fe3 121.4(5)
C9 O8 Dy1 135.2(5)
Fe3 O8 Dy1 101.2(2)
N2 C10 H10A 109.5
N2 C10 H10B 109.5
H10A C10 H10B 109.5
N2 C10 H10C 109.5
H10A C10 H10C 109.5
H10B C10 H10C 109.5
C15 N3 C11 110.1(7)
C15 N3 C13 109.7(7)
C11 N3 C13 111.4(7)
C15 N3 Fe4 116.8(6)
C11 N3 Fe4 104.2(5)
C13 N3 Fe4 104.4(5)
N3 C11 C12 110.2(7)
N3 C11 H11A 109.6
C12 C11 H11A 109.6
N3 C11 H11B 109.6
C12 C11 H11B 109.6
H11A C11 H11B 108.1
O9 C12 C11 107.1(7)
O9 C12 H12A 110.3
C11 C12 H12A 110.3
O9 C12 H12B 110.3
C11 C12 H12B 110.3
H12A C12 H12B 108.5
C12 O9 Fe4 114.3(5)
C12 O9 Dy2 138.0(5)
Fe4 O9 Dy2 101.4(2)
N3 C13 C14 109.7(7)
N3 C13 H13A 109.7
C14 C13 H13A 109.7
N3 C13 H13B 109.7
C14 C13 H13B 109.7
H13A C13 H13B 108.2
O10 C14 C13 108.0(7)
O10 C14 H14A 110.1
C13 C14 H14A 110.1
O10 C14 H14B 110.1
C13 C14 H14B 110.1
H14A C14 H14B 108.4
C14 O10 Fe4 123.0(5)
C14 O10 Fe2 136.2(5)
Fe4 O10 Fe2 97.9(3)
N3 C15 H15A 109.5
N3 C15 H15B 109.5
H15A C15 H15B 109.5
N3 C15 H15C 109.5
H15A C15 H15C 109.5
H15B C15 H15C 109.5
C18 N4 C16 111.7(7)
C18 N4 C20 110.4(7)
C16 N4 C20 110.1(7)
C18 N4 Fe5 106.2(5)
C16 N4 Fe5 105.3(5)
C20 N4 Fe5 113.1(6)
N4 C16 C17 108.2(8)
N4 C16 H16A 110.1
C17 C16 H16A 110.1
N4 C16 H16B 110.1
C17 C16 H16B 110.1
H16A C16 H16B 108.4
O11 C17 C16 108.0(7)
O11 C17 H17A 110.1
C16 C17 H17A 110.1
O11 C17 H17B 110.1
C16 C17 H17B 110.1
H17A C17 H17B 108.4
C17 O11 Fe5 122.0(5)
C17 O11 Fe2 138.7(5)
Fe5 O11 Fe2 97.9(3)
N4 C18 C19 109.5(7)
N4 C18 H18A 109.8
C19 C18 H18A 109.8
N4 C18 H18B 109.8
C19 C18 H18B 109.8
H18A C18 H18B 108.2
O12 C19 C18 108.1(7)
O12 C19 H19A 110.1
C18 C19 H19A 110.1
O12 C19 H19B 110.1
C18 C19 H19B 110.1
H19A C19 H19B 108.4
C19 O12 Fe5 112.6(5)
C19 O12 Fe3 125.6(5)
Fe5 O12 Fe3 119.4(3)
N4 C20 H20A 109.5
N4 C20 H20B 109.5
H20A C20 H20B 109.5
N4 C20 H20C 109.5
H20A C20 H20C 109.5
H20B C20 H20C 109.5
C21 N5 C25 109.2(7)
C21 N5 C23 112.6(8)
C25 N5 C23 109.6(7)
C21 N5 Fe6 103.7(5)
C25 N5 Fe6 116.7(6)
C23 N5 Fe6 105.0(5)
N5 C21 C22 108.7(7)
N5 C21 H21A 109.9
C22 C21 H21A 109.9
N5 C21 H21B 109.9
C22 C21 H21B 109.9
H21A C21 H21B 108.3
O13 C22 C21 112.3(8)
O13 C22 H22A 109.1
C21 C22 H22A 109.1
O13 C22 H22B 109.1
C21 C22 H22B 109.1
H22A C22 H22B 107.9
C22 O13 Fe6 117.3(5)
C22 O13 Dy1 129.1(5)
Fe6 O13 Dy1 110.6(3)
C24 C23 N5 109.5(8)
C24 C23 H23A 109.8
N5 C23 H23A 109.8
C24 C23 H23B 109.8
N5 C23 H23B 109.8
H23A C23 H23B 108.2
O14 C24 C23 108.8(8)
O14 C24 H24A 109.9
C23 C24 H24A 109.9
O14 C24 H24B 109.9
C23 C24 H24B 109.9
H24A C24 H24B 108.3
C24 O14 Fe6 112.2(5)
C24 O14 Fe4 124.6(5)
Fe6 O14 Fe4 123.1(3)
N5 C25 H25A 109.5
N5 C25 H25B 109.5
H25A C25 H25B 109.5
N5 C25 H25C 109.5
H25A C25 H25C 109.5
H25B C25 H25C 109.5
C26 O15 Dy3 116.3(5)
C26 O15 Dy2 131.2(5)
Dy3 O15 Dy2 103.2(2)
C26 O16 Fe2 122.8(6)
O16 C26 O15 123.7(8)
O16 C26 C27 116.4(8)
O15 C26 C27 119.9(7)
C28 C27 C32 121.6(8)
C28 C27 C26 117.3(7)
C32 C27 C26 121.0(8)
C29 C28 C27 117.8(8)
C29 C28 H28A 121.1
C27 C28 H28A 121.1
C28 C29 C30 123.0(9)
C28 C29 N6 117.7(8)
C30 C29 N6 119.3(9)
C31 C30 C29 117.5(9)
C31 C30 H30A 121.3
C29 C30 H30A 121.3
C30 C31 C32 121.5(9)
C30 C31 H31A 119.2
C32 C31 H31A 119.2
C27 C32 C31 118.5(8)
C27 C32 H32A 120.7
C31 C32 H32A 120.7
O17 N6 O18 125.4(9)
O17 N6 C29 117.2(8)
O18 N6 C29 117.5(8)
C33 O19 Dy1 142.7(6)
C33 O20 Fe1 123.2(6)
O19 C33 O20 125.6(9)
O19 C33 C34 118.1(8)
O20 C33 C34 116.3(8)
C35 C34 C39 119.5(9)
C35 C34 C33 119.1(8)
C39 C34 C33 121.2(8)
C36 C35 C34 118.5(9)
C36 C35 H35A 120.7
C34 C35 H35A 120.7
C35 C36 C37 123.3(9)
C35 C36 N7 119.1(8)
C37 C36 N7 117.6(9)
C36 C37 C38 118.9(9)
C36 C37 H37A 120.6
C38 C37 H37A 120.6
C37 C38 C39 118.5(10)
C37 C38 H38A 120.8
C39 C38 H38A 120.8
C34 C39 C38 121.3(9)
C34 C39 H39A 119.4
C38 C39 H39A 119.4
O21 N7 O22 123.0(9)
O21 N7 C36 118.6(8)
O22 N7 C36 118.4(9)
C40 O23 Dy1 136.1(6)
C40 O24 Fe1 128.7(6)
O23 C40 O24 127.6(8)
O23 C40 C41 117.3(8)
O24 C40 C41 115.1(7)
C42 C41 C46 119.9(8)
C42 C41 C40 119.5(8)
C46 C41 C40 120.5(8)
C41 C42 C43 118.6(8)
C41 C42 H42A 120.7
C43 C42 H42A 120.7
C42 C43 C44 123.2(8)
C42 C43 N8 117.6(8)
C44 C43 N8 119.2(8)
C45 C44 C43 117.4(9)
C45 C44 H44A 121.3
C43 C44 H44A 121.3
C44 C45 C46 120.4(9)
C44 C45 H45A 119.8
C46 C45 H45A 119.8
C45 C46 C41 120.5(9)
C45 C46 H46A 119.8
C41 C46 H46A 119.8
O25 N8 O26 123.7(8)
O25 N8 C43 118.1(8)
O26 N8 C43 118.3(8)
C47 O27 Dy2 135.0(5)
C47 O28 Fe4 125.2(5)
O27 C47 O28 125.1(7)
O27 C47 C48 119.9(8)
O28 C47 C48 115.0(7)
C53 C48 C49 119.5(8)
C53 C48 C47 120.5(8)
C49 C48 C47 120.0(8)
C50 C49 C48 117.8(8)
C50 C49 H49A 121.1
C48 C49 H49A 121.1
C49 C50 C51 123.3(8)
C49 C50 N9 118.6(8)
C51 C50 N9 118.1(8)
C52 C51 C50 118.4(9)
C52 C51 H51A 120.8
C50 C51 H51A 120.8
C51 C52 C53 119.8(9)
C51 C52 H52A 120.1
C53 C52 H52A 120.1
C52 C53 C48 121.1(9)
C52 C53 H53A 119.5
C48 C53 H53A 119.5
O30 N9 O29 125.0(8)
O30 N9 C50 118.4(8)
O29 N9 C50 116.7(8)
C54 O31 Fe5 127.9(6)
C54 O32 Fe6 133.5(6)
O32 C54 O31 126.7(8)
O32 C54 C55 116.3(8)
O31 C54 C55 117.0(8)
C60 C55 C56 119.3(8)
C60 C55 C54 122.1(8)
C56 C55 C54 118.6(8)
C57 C56 C55 117.9(9)
C57 C56 H56A 121.0
C55 C56 H56A 121.0
C58 C57 C56 122.6(9)
C58 C57 N10 120.2(8)
C56 C57 N10 117.1(9)
C57 C58 C59 118.8(9)
C57 C58 H58A 120.6
C59 C58 H58A 120.6
C58 C59 C60 119.1(9)
C58 C59 H59A 120.5
C60 C59 H59A 120.5
C55 C60 C59 122.0(9)
C55 C60 H60A 119.0
C59 C60 H60A 119.0
O33 N10 O34 123.6(9)
O33 N10 C57 119.0(8)
O34 N10 C57 117.3(9)
C61 O35 Fe5 132.0(6)
C61 O36 Fe6 129.0(6)
O35 C61 O36 126.0(9)
O35 C61 C62 117.2(8)
O36 C61 C62 116.8(8)
C63 C62 C67 118.8(9)
C63 C62 C61 119.5(9)
C67 C62 C61 121.7(8)
C62 C63 C64 118.8(10)
C62 C63 H63A 120.6
C64 C63 H63A 120.6
C65 C64 C63 123.2(10)
C65 C64 N11B 115.1(11)
C63 C64 N11B 119.6(10)
C65 C64 N11A 119.4(10)
C63 C64 N11A 117.0(10)
C64 C65 C66 117.7(10)
C64 C65 H65A 121.2
C66 C65 H65A 121.2
C65 C66 C67 121.8(10)
C65 C66 H66A 119.1
C67 C66 H66A 119.1
C66 C67 C62 119.5(10)
C66 C67 H67A 120.2
C62 C67 H67A 120.2
O37A N11A O38 125.3(15)
O37A N11A C64 120.2(14)
O38 N11A C64 113.8(11)
O38 N11B O37B 120.0(17)
O38 N11B C64 119.5(12)
O37B N11B C64 115.6(15)
C68 O39 Dy3 128.8(6)
C68 O40 Fe3 124.0(5)
O39 C68 O40 126.5(8)
O39 C68 C69 118.1(8)
O40 C68 C69 115.4(7)
C70 C69 C74 120.3(9)
C70 C69 C68 119.2(8)
C74 C69 C68 120.5(8)
C71 C70 C69 118.2(9)
C71 C70 H70A 120.9
C69 C70 H70A 120.9
C70 C71 C72 122.1(9)
C70 C71 N12 119.2(9)
C72 C71 N12 118.7(9)
C73 C72 C71 118.2(9)
C73 C72 H72A 120.9
C71 C72 H72A 120.9
C72 C73 C74 120.6(9)
C72 C73 H73A 119.7
C74 C73 H73A 119.7
C73 C74 C69 120.7(9)
C73 C74 H74A 119.7
C69 C74 H74A 119.7
O42 N12 O41 123.2(9)
O42 N12 C71 118.8(9)
O41 N12 C71 117.9(8)
C75 O43 Dy2 90.6(5)
C75 O44 Dy2 94.7(5)
O43 C75 O44 121.3(8)
O43 C75 C76 120.6(8)
O44 C75 C76 118.0(8)
O43 C75 Dy2 63.2(4)
O44 C75 Dy2 58.1(4)
C76 C75 Dy2 176.0(7)
C77 C76 C81 119.9(8)
C77 C76 C75 119.8(8)
C81 C76 C75 120.3(8)
C76 C77 C78 117.2(9)
C76 C77 H77A 121.4
C78 C77 H77A 121.4
C79 C78 C77 123.6(9)
C79 C78 N13 119.3(9)
C77 C78 N13 117.2(9)
C78 C79 C80 118.9(9)
C78 C79 H79A 120.6
C80 C79 H79A 120.6
C81 C80 C79 118.8(10)
C81 C80 H80A 120.6
C79 C80 H80A 120.6
C80 C81 C76 121.6(10)
C80 C81 H81A 119.2
C76 C81 H81A 119.2
O45 N13 O46 122.4(9)
O45 N13 C78 119.9(8)
O46 N13 C78 117.6(10)
C82 O47 Dy3 89.2(6)
C82 O48 Dy3 94.0(5)
O48 C82 O47 122.7(9)
O48 C82 C83 118.4(9)
O47 C82 C83 118.8(9)
O48 C82 Dy3 59.3(5)
O47 C82 Dy3 63.7(5)
C83 C82 Dy3 169.0(7)
C84 C83 C88 120.4(9)
C84 C83 C82 119.0(9)
C88 C83 C82 120.6(9)
C85 C84 C83 116.8(10)
C85 C84 H84A 121.6
C83 C84 H84A 121.6
C86 C85 C84 124.8(11)
C86 C85 N14A 116.2(10)
C84 C85 N14A 118.4(11)
C86 C85 N14B 117.0(10)
C84 C85 N14B 117.4(11)
C85 C86 C87 117.7(10)
C85 C86 H86A 121.1
C87 C86 H86A 121.1
C86 C87 C88 120.1(11)
C86 C87 H87A 120.0
C88 C87 H87A 120.0
C87 C88 C83 120.1(11)
C87 C88 H88A 120.0
C83 C88 H88A 120.0
O50 N14A O49A 115.9(15)
O50 N14A C85 118.4(12)
O49A N14A C85 122.8(13)
O49B N14B O50 131.2(17)
O49B N14B C85 113.8(15)
O50 N14B C85 113.4(12)
N91 C91 C92 178.5(12)
C91 C92 H92A 109.5
C91 C92 H92B 109.5
H92A C92 H92B 109.5
C91 C92 H92C 109.5
H92A C92 H92C 109.5
H92B C92 H92C 109.5
N92 C93 C94 178.3(14)
C93 C94 H94A 109.5
C93 C94 H94B 109.5
H94A C94 H94B 109.5
C93 C94 H94C 109.5
H94A C94 H94C 109.5
H94B C94 H94C 109.5
N93 C95 C96 179.7(16)
C95 C96 H96A 109.5
C95 C96 H96B 109.5
H96A C96 H96B 109.5
C95 C96 H96C 109.5
H96A C96 H96C 109.5
H96B C96 H96C 109.5

loop_
_geom_bond_atom_site_label_1
_geom_bond_atom_site_label_2
_geom_bond_distance
Dy1 O1 2.269(5)
Dy1 O8 2.293(5)
Dy1 O3 2.307(6)
Dy1 O13 2.308(5)
Dy1 O23 2.384(5)
Dy1 O19 2.397(6)
Dy1 O2 2.453(6)
Dy2 O9 2.277(6)
Dy2 O6 2.283(6)
Dy2 O27 2.366(6)
Dy2 O1 2.381(5)
Dy2 O44 2.397(6)
Dy2 O3 2.414(5)
Dy2 O15 2.474(6)
Dy2 O43 2.512(6)
Dy3 O7 2.234(6)
Dy3 O5 2.276(5)
Dy3 O1 2.321(5)
Dy3 O39 2.386(6)
Dy3 O48 2.407(6)
Dy3 O15 2.419(6)
Dy3 O2 2.500(5)
Dy3 O47 2.505(6)
Fe1 O1 1.871(6)
Fe1 O5 1.982(6)
Fe1 O6 1.995(6)
Fe1 O24 2.037(6)
Fe1 O20 2.064(6)
Fe1 N1 2.192(7)
Fe2 O2 1.942(6)
Fe2 O11 2.000(5)
Fe2 O10 2.011(6)
Fe2 O16 2.032(6)
Fe2 O3 2.039(6)
Fe2 O4 2.049(6)
Fe3 O2 1.880(6)
Fe3 O8 1.969(6)
Fe3 O7 2.009(6)
Fe3 O12 2.017(6)
Fe3 O40 2.049(6)
Fe3 N2 2.274(8)
Fe4 O3 1.927(6)
Fe4 O10 1.963(6)
Fe4 O9 2.004(6)
Fe4 O14 2.014(6)
Fe4 O28 2.055(6)
Fe4 N3 2.266(8)
Fe5 O4 1.896(6)
Fe5 O11 1.965(6)
Fe5 O12 2.006(6)
Fe5 O31 2.027(6)
Fe5 O35 2.053(6)
Fe5 N4 2.249(7)
Fe6 O4 1.855(6)
Fe6 O13 1.983(6)
Fe6 O14 2.006(6)
Fe6 O36 2.065(6)
Fe6 O32 2.097(6)
Fe6 N5 2.227(7)
N1 C5 1.478(14)
N1 C3 1.479(13)
N1 C1 1.489(13)
C1 C2 1.469(14)
C1 H1A 0.9900
C1 H1B 0.9900
C2 O5 1.412(10)
C2 H2A 0.9900
C2 H2B 0.9900
C3 C4 1.483(15)
C3 H3A 0.9900
C3 H3B 0.9900
C4 O6 1.426(10)
C4 H4A 0.9900
C4 H4B 0.9900
C5 H5A 0.9800
C5 H5B 0.9800
C5 H5C 0.9800
N2 C8 1.478(11)
N2 C6 1.481(11)
N2 C10 1.487(12)
C6 C7 1.514(12)
C6 H6A 0.9900
C6 H6B 0.9900
C7 O7 1.431(10)
C7 H7A 0.9900
C7 H7B 0.9900
C8 C9 1.544(12)
C8 H8A 0.9900
C8 H8B 0.9900
C9 O8 1.396(10)
C9 H9A 0.9900
C9 H9B 0.9900
C10 H10A 0.9800
C10 H10B 0.9800
C10 H10C 0.9800
N3 C15 1.481(11)
N3 C11 1.493(11)
N3 C13 1.499(11)
C11 C12 1.512(13)
C11 H11A 0.9900
C11 H11B 0.9900
C12 O9 1.420(10)
C12 H12A 0.9900
C12 H12B 0.9900
C13 C14 1.529(13)
C13 H13A 0.9900
C13 H13B 0.9900
C14 O10 1.409(11)
C14 H14A 0.9900
C14 H14B 0.9900
C15 H15A 0.9800
C15 H15B 0.9800
C15 H15C 0.9800
N4 C18 1.478(12)
N4 C16 1.490(12)
N4 C20 1.494(11)
C16 C17 1.536(12)
C16 H16A 0.9900
C16 H16B 0.9900
C17 O11 1.421(11)
C17 H17A 0.9900
C17 H17B 0.9900
C18 C19 1.524(13)
C18 H18A 0.9900
C18 H18B 0.9900
C19 O12 1.418(10)
C19 H19A 0.9900
C19 H19B 0.9900
C20 H20A 0.9800
C20 H20B 0.9800
C20 H20C 0.9800
N5 C21 1.483(12)
N5 C25 1.483(11)
N5 C23 1.495(11)
C21 C22 1.536(13)
C21 H21A 0.9900
C21 H21B 0.9900
C22 O13 1.389(11)
C22 H22A 0.9900
C22 H22B 0.9900
C23 C24 1.467(14)
C23 H23A 0.9900
C23 H23B 0.9900
C24 O14 1.421(10)
C24 H24A 0.9900
C24 H24B 0.9900
C25 H25A 0.9800
C25 H25B 0.9800
C25 H25C 0.9800
O15 C26 1.266(10)
O16 C26 1.262(10)
C26 C27 1.505(12)
C27 C28 1.380(12)
C27 C32 1.381(12)
C28 C29 1.372(13)
C28 H28A 0.9500
C29 C30 1.384(13)
C29 N6 1.489(12)
C30 C31 1.378(14)
C30 H30A 0.9500
C31 C32 1.390(14)
C31 H31A 0.9500
C32 H32A 0.9500
N6 O17 1.220(11)
N6 O18 1.221(11)
O19 C33 1.230(10)
O20 C33 1.279(10)
C33 C34 1.499(13)
C34 C35 1.384(12)
C34 C39 1.390(14)
C35 C36 1.376(13)
C35 H35A 0.9500
C36 C37 1.382(14)
C36 N7 1.455(12)
C37 C38 1.385(14)
C37 H37A 0.9500
C38 C39 1.414(15)
C38 H38A 0.9500
C39 H39A 0.9500
N7 O21 1.215(11)
N7 O22 1.223(11)
O23 C40 1.256(10)
O24 C40 1.267(11)
C40 C41 1.516(12)
C41 C42 1.373(12)
C41 C46 1.399(12)
C42 C43 1.375(12)
C42 H42A 0.9500
C43 C44 1.401(13)
C43 N8 1.469(12)
C44 C45 1.383(14)
C44 H44A 0.9500
C45 C46 1.389(13)
C45 H45A 0.9500
C46 H46A 0.9500
N8 O25 1.229(10)
N8 O26 1.230(10)
O27 C47 1.251(10)
O28 C47 1.277(10)
C47 C48 1.498(11)
C48 C53 1.398(12)
C48 C49 1.399(12)
C49 C50 1.373(12)
C49 H49A 0.9500
C50 C51 1.389(13)
C50 N9 1.465(11)
C51 C52 1.381(13)
C51 H51A 0.9500
C52 C53 1.383(13)
C52 H52A 0.9500
C53 H53A 0.9500
N9 O30 1.234(10)
N9 O29 1.241(10)
O31 C54 1.256(11)
O32 C54 1.248(11)
C54 C55 1.506(12)
C55 C60 1.379(13)
C55 C56 1.402(12)
C56 C57 1.390(13)
C56 H56A 0.9500
C57 C58 1.384(14)
C57 N10 1.451(12)
C58 C59 1.385(14)
C58 H58A 0.9500
C59 C60 1.387(13)
C59 H59A 0.9500
C60 H60A 0.9500
N10 O33 1.225(11)
N10 O34 1.240(11)
O35 C61 1.267(11)
O36 C61 1.274(11)
C61 C62 1.472(13)
C62 C63 1.386(14)
C62 C67 1.406(14)
C63 C64 1.390(15)
C63 H63A 0.9500
C64 C65 1.356(15)
C64 N11B 1.463(16)
C64 N11A 1.514(16)
C65 C66 1.373(16)
C65 H65A 0.9500
C66 C67 1.384(14)
C66 H66A 0.9500
C67 H67A 0.9500
N11A O37A 1.231(14)
N11A O38 1.247(13)
N11B O38 1.216(13)
N11B O37B 1.226(15)
O39 C68 1.259(10)
O40 C68 1.276(10)
C68 C69 1.506(12)
C69 C70 1.389(13)
C69 C74 1.394(13)
C70 C71 1.380(13)
C70 H70A 0.9500
C71 C72 1.417(14)
C71 N12 1.457(13)
C72 C73 1.369(14)
C72 H72A 0.9500
C73 C74 1.381(14)
C73 H73A 0.9500
C74 H74A 0.9500
N12 O42 1.237(11)
N12 O41 1.243(11)
O43 C75 1.244(11)
O44 C75 1.292(10)
C75 C76 1.499(12)
C76 C77 1.392(13)
C76 C81 1.395(13)
C77 C78 1.392(12)
C77 H77A 0.9500
C78 C79 1.362(14)
C78 N13 1.457(13)
C79 C80 1.404(15)
C79 H79A 0.9500
C80 C81 1.377(13)
C80 H80A 0.9500
C81 H81A 0.9500
N13 O45 1.232(12)
N13 O46 1.248(11)
O47 C82 1.272(11)
O48 C82 1.256(11)
C82 C83 1.510(13)
C83 C84 1.379(14)
C83 C88 1.395(14)
C84 C85 1.369(14)
C84 H84A 0.9500
C85 C86 1.362(16)
C85 N14A 1.500(17)
C85 N14B 1.515(18)
C86 C87 1.378(17)
C86 H86A 0.9500
C87 C88 1.382(14)
C87 H87A 0.9500
C88 H88A 0.9500
N14A O50 1.208(13)
N14A O49A 1.232(13)
N14B O49B 1.244(14)
N14B O50 1.269(14)
N91 C91 1.148(15)
C91 C92 1.449(16)
C92 H92A 0.9800
C92 H92B 0.9800
C92 H92C 0.9800
N92 C93 1.131(15)
C93 C94 1.454(16)
C94 H94A 0.9800
C94 H94B 0.9800
C94 H94C 0.9800
N93 C95 1.106(18)
C95 C96 1.47(2)
C96 H96A 0.9800
C96 H96B 0.9800
C96 H96C 0.9800
